data_2237505
loop_
_publ_author_name
'Balakrishnan, B.'
'Nandakumar, Meganathan'
'Seshadri, P. R.'
'Mohanakrishnan, Arasambattu K.'

_publ_section_title
;
 Diethyl
 1,8-diphenyl-11-oxatricyclo[6.2.1.0^2,7^]undeca-2,4,6-triene-9,10-dicarboxylate
;
_journal_coeditor_code IM2416
_journal_issue 3
_journal_name_full 'Acta Crystallographica Section E'
_journal_page_first o323
_journal_paper_doi 10.1107/S1600536813002791
_journal_volume 69
_journal_year 2013
_chemical_formula_iupac 'C28 H26 O5'
_chemical_formula_moiety 'C28 H26 O5'
_chemical_formula_sum 'C28 H26 O5'
_chemical_formula_weight 442.49
_chemical_name_systematic
;
Diethyl
1,8-diphenyl-11-oxatricyclo[6.2.1.0^2,7^]undeca-2,4,6-triene-9,10-dicarboxylate
;
_space_group_IT_number 2
_symmetry_cell_setting triclinic
_symmetry_space_group_name_Hall '-P 1'
_symmetry_space_group_name_H-M 'P -1'
_atom_sites_solution_hydrogens geom
_atom_sites_solution_primary direct
_atom_sites_solution_secondary difmap
_audit_creation_method SHELXL-97
_cell_angle_alpha 115.013(2)
_cell_angle_beta 107.126(2)
_cell_angle_gamma 97.4310(10)
_cell_formula_units_Z 2
_cell_length_a 9.7126(3)
_cell_length_b 11.5930(3)
_cell_length_c 12.5989(5)
_cell_measurement_reflns_used 7905
_cell_measurement_temperature 293(2)
_cell_measurement_theta_max 26.1
_cell_measurement_theta_min 2.3
_cell_volume 1174.60(7)
_computing_cell_refinement 'APEX2 and SAINT (Bruker, 2004)'
_computing_data_collection 'APEX2 (Bruker, 2004)'
_computing_data_reduction 'SAINT (Bruker, 2004)'
_computing_molecular_graphics 'ORTEP-3 for Windows (Farrugia, 2012) and PLATON (Spek, 2009)'
_computing_publication_material 'PLATON (Spek, 2009) and publCIF (Westrip, 2010)'
_computing_structure_refinement 'SHELXL97 (Sheldrick, 2008)'
_computing_structure_solution 'SIR92 (Altomare <i>et al.</i>, 1993)'
_diffrn_ambient_temperature 293(2)
_diffrn_measured_fraction_theta_full 0.997
_diffrn_measured_fraction_theta_max 0.997
_diffrn_measurement_device_type 'Bruker Kappa APEXII CCD'
_diffrn_measurement_method '\w and \f scan'
_diffrn_radiation_monochromator graphite
_diffrn_radiation_source 'fine-focus sealed tube'
_diffrn_radiation_type MoK\a
_diffrn_radiation_wavelength 0.71073
_diffrn_reflns_av_R_equivalents 0.0313
_diffrn_reflns_av_sigmaI/netI 0.0230
_diffrn_reflns_limit_h_max 11
_diffrn_reflns_limit_h_min -11
_diffrn_reflns_limit_k_max 13
_diffrn_reflns_limit_k_min -13
_diffrn_reflns_limit_l_max 14
_diffrn_reflns_limit_l_min -14
_diffrn_reflns_number 20057
_diffrn_reflns_theta_full 25.00
_diffrn_reflns_theta_max 25.00
_diffrn_reflns_theta_min 2.01
_diffrn_standards_decay_% 0
_exptl_absorpt_coefficient_mu 0.085
_exptl_absorpt_correction_T_max 0.991
_exptl_absorpt_correction_T_min 0.952
_exptl_absorpt_correction_type multi-scan
_exptl_absorpt_process_details '(SADABS; Bruker, 2004)'
_exptl_crystal_colour colourless
_exptl_crystal_density_diffrn 1.251
_exptl_crystal_density_method 'not measured'
_exptl_crystal_description block
_exptl_crystal_F_000 468
_exptl_crystal_size_max 0.30
_exptl_crystal_size_mid 0.20
_exptl_crystal_size_min 0.20
_refine_diff_density_max 0.228
_refine_diff_density_min -0.175
_refine_ls_extinction_coef 0.022(2)
_refine_ls_extinction_expression Fc^*^=kFc[1+0.001xFc^2^\l^3^/sin(2\q)]^-1/4^
_refine_ls_extinction_method 'SHELXL97 (Sheldrick, 2008)'
_refine_ls_goodness_of_fit_ref 1.061
_refine_ls_hydrogen_treatment constr
_refine_ls_matrix_type full
_refine_ls_number_parameters 323
_refine_ls_number_reflns 4124
_refine_ls_number_restraints 40
_refine_ls_restrained_S_all 1.091
_refine_ls_R_factor_all 0.0540
_refine_ls_R_factor_gt 0.0411
_refine_ls_shift/su_max 0.000
_refine_ls_shift/su_mean 0.000
_refine_ls_structure_factor_coef Fsqd
_refine_ls_weighting_details 'calc w=1/[\s^2^(Fo^2^)+(0.0503P)^2^+0.2754P] where P=(Fo^2^+2Fc^2^)/3'
_refine_ls_weighting_scheme calc
_refine_ls_wR_factor_gt 0.1000
_refine_ls_wR_factor_ref 0.1100
_reflns_number_gt 3271
_reflns_number_total 4124
_reflns_threshold_expression I>2sigma(I)
_cod_data_source_file im2416.cif
_cod_data_source_block I
_cod_database_code 2237505
_cod_database_fobs_code 2237505

loop_
_symmetry_equiv_pos_as_xyz
'x, y, z'
'-x, -y, -z'

loop_
_atom_site_type_symbol
_atom_site_label
_atom_site_fract_x
_atom_site_fract_y
_atom_site_fract_z
_atom_site_U_iso_or_equiv
_atom_site_adp_type
_atom_site_calc_flag
_atom_site_refinement_flags
_atom_site_occupancy
_atom_site_symmetry_multiplicity
_atom_site_disorder_assembly
_atom_site_disorder_group
C C1 0.25522(17) 0.49311(15) 0.32261(14) 0.0371(4) Uani d . 1 1 . .
C C2 0.15307(17) 0.39619(15) 0.18491(15) 0.0379(4) Uani d . 1 1 . .
C C3 0.04433(18) 0.40701(18) 0.09315(16) 0.0459(4) Uani d . 1 1 . .
H H3 0.0216 0.4869 0.1104 0.055 Uiso calc R 1 1 . .
C C4 -0.0298(2) 0.29520(19) -0.02527(17) 0.0528(5) Uani d . 1 1 . .
H H4 -0.1048 0.2995 -0.0882 0.063 Uiso calc R 1 1 . .
C C5 0.0060(2) 0.17731(19) -0.05146(17) 0.0527(5) Uani d . 1 1 . .
H H5 -0.0451 0.1036 -0.1319 0.063 Uiso calc R 1 1 . .
C C6 0.11658(18) 0.16679(17) 0.03995(15) 0.0451(4) Uani d . 1 1 . .
H H6 0.1415 0.0877 0.0220 0.054 Uiso calc R 1 1 . .
C C7 0.18838(17) 0.27769(16) 0.15830(15) 0.0374(4) Uani d . 1 1 . .
C C8 0.31206(17) 0.30534(15) 0.27998(14) 0.0359(4) Uani d . 1 1 . .
C C9 0.32640(17) 0.18935(16) 0.30214(14) 0.0388(4) Uani d . 1 1 . .
C C10 0.2801(2) 0.17340(18) 0.38992(17) 0.0497(4) Uani d . 1 1 . .
H H10 0.2416 0.2364 0.4375 0.060 Uiso calc R 1 1 . .
C C11 0.2905(2) 0.0648(2) 0.4078(2) 0.0641(5) Uani d . 1 1 . .
H H11 0.2598 0.0556 0.4678 0.077 Uiso calc R 1 1 . .
C C12 0.3456(2) -0.02946(19) 0.33801(19) 0.0629(5) Uani d . 1 1 . .
H H12 0.3520 -0.1026 0.3503 0.075 Uiso calc R 1 1 . .
C C13 0.3913(2) -0.01565(19) 0.25001(19) 0.0595(5) Uani d . 1 1 . .
H H13 0.4289 -0.0795 0.2024 0.071 Uiso calc R 1 1 . .
C C14 0.3818(2) 0.09273(18) 0.23183(17) 0.0508(4) Uani d . 1 1 . .
H H14 0.4129 0.1012 0.1717 0.061 Uiso calc R 1 1 . .
C C15 0.19656(18) 0.59988(16) 0.39805(15) 0.0412(4) Uani d . 1 1 . .
C C16 0.2768(2) 0.73281(17) 0.46900(17) 0.0501(4) Uani d . 1 1 . .
H H16 0.3726 0.7605 0.4716 0.060 Uiso calc R 1 1 . .
C C17 0.2160(2) 0.8256(2) 0.5366(2) 0.0619(5) Uani d . 1 1 . .
H H17 0.2709 0.9152 0.5840 0.074 Uiso calc R 1 1 . .
C C18 0.0751(3) 0.7860(2) 0.5339(2) 0.0694(6) Uani d . 1 1 . .
H H18 0.0337 0.8486 0.5781 0.083 Uiso calc R 1 1 . .
C C19 -0.0040(3) 0.6539(2) 0.4657(2) 0.0808(7) Uani d . 1 1 . .
H H19 -0.0986 0.6264 0.4651 0.097 Uiso calc R 1 1 . .
C C20 0.0557(2) 0.5613(2) 0.3978(2) 0.0675(6) Uani d . 1 1 . .
H H20 0.0006 0.4718 0.3513 0.081 Uiso calc R 1 1 . .
C C21 0.41920(17) 0.53186(15) 0.33086(14) 0.0373(4) Uani d . 1 1 . .
H H21 0.4822 0.5948 0.4203 0.045 Uiso calc R 1 1 . .
C C22 0.44240(19) 0.59954(17) 0.25567(16) 0.0437(4) Uani d . 1 1 . .
C C23 0.6189(3) 0.6761(3) 0.1870(3) 0.0843(7) Uani d DU 1 1 . .
H H23A 0.5378 0.6334 0.1037 0.101 Uiso calc PR 0.648(9) 1 A 1
H H23B 0.6296 0.7707 0.2272 0.101 Uiso calc PR 0.648(9) 1 A 1
H H23C 0.6275 0.6053 0.1147 0.101 Uiso d PR 0.352(9) 1 A 2
H H23D 0.5344 0.7046 0.1542 0.101 Uiso d PR 0.352(9) 1 A 2
C C24 0.7558(5) 0.6543(9) 0.1749(7) 0.111(2) Uani d PDU 0.648(9) 1 A 1
H H24A 0.7854 0.6986 0.1322 0.167 Uiso calc PR 0.648(9) 1 A 1
H H24B 0.7410 0.5605 0.1264 0.167 Uiso calc PR 0.648(9) 1 A 1
H H24C 0.8332 0.6891 0.2577 0.167 Uiso calc PR 0.648(9) 1 A 1
C C24' 0.7516(14) 0.7734(15) 0.2455(11) 0.145(5) Uani d PDU 0.352(9) 1 A 2
H H24D 0.8317 0.7420 0.2786 0.217 Uiso calc PR 0.352(9) 1 A 2
H H24E 0.7470 0.8502 0.3139 0.217 Uiso calc PR 0.352(9) 1 A 2
H H24F 0.7701 0.7969 0.1854 0.217 Uiso calc PR 0.352(9) 1 A 2
C C25 0.46133(17) 0.39910(15) 0.29990(14) 0.0369(4) Uani d . 1 1 . .
H H25 0.5433 0.4121 0.3753 0.044 Uiso calc R 1 1 . .
C C26 0.50768(18) 0.34621(17) 0.18808(16) 0.0429(4) Uani d . 1 1 . .
C C27 0.6848(3) 0.2517(3) 0.1148(3) 0.0946(9) Uani d DU 1 1 . .
H H27A 0.5988 0.1986 0.0346 0.113 Uiso calc PR 0.816(11) 1 B 3
H H27B 0.7439 0.3214 0.1091 0.113 Uiso calc PR 0.816(11) 1 B 3
H H27C 0.7864 0.3029 0.1384 0.113 Uiso d PR 0.184(11) 1 B 4
H H27D 0.6191 0.2482 0.0380 0.113 Uiso d PR 0.184(11) 1 B 4
C C28 0.7750(7) 0.1691(5) 0.1376(5) 0.0845(14) Uani d PDU 0.816(11) 1 B 3
H H28A 0.8599 0.2218 0.2170 0.127 Uiso calc PR 0.816(11) 1 B 3
H H28B 0.8100 0.1316 0.0701 0.127 Uiso calc PR 0.816(11) 1 B 3
H H28C 0.7155 0.0987 0.1407 0.127 Uiso calc PR 0.816(11) 1 B 3
C C28' 0.674(4) 0.1155(18) 0.091(2) 0.107(6) Uani d PDU 0.184(11) 1 B 4
H H28D 0.7263 0.1167 0.1692 0.160 Uiso calc PR 0.184(11) 1 B 4
H H28E 0.7190 0.0746 0.0314 0.160 Uiso calc PR 0.184(11) 1 B 4
H H28F 0.5701 0.0657 0.0564 0.160 Uiso calc PR 0.184(11) 1 B 4
O O1 0.27065(12) 0.40156(10) 0.37414(10) 0.0381(3) Uani d . 1 1 . .
O O2 0.34976(15) 0.63584(14) 0.20159(14) 0.0626(4) Uani d . 1 1 . .
O O3 0.58390(14) 0.62090(14) 0.26383(12) 0.0578(4) Uani d . 1 1 A .
O O4 0.44061(15) 0.33349(16) 0.08622(12) 0.0669(4) Uani d . 1 1 . .
O O5 0.63261(15) 0.31127(15) 0.21722(13) 0.0639(4) Uani d . 1 1 B .

loop_
_atom_site_aniso_label
_atom_site_aniso_U_11
_atom_site_aniso_U_22
_atom_site_aniso_U_33
_atom_site_aniso_U_12
_atom_site_aniso_U_13
_atom_site_aniso_U_23
C1 0.0423(9) 0.0387(9) 0.0422(8) 0.0167(7) 0.0217(7) 0.0250(7)
C2 0.0369(8) 0.0413(9) 0.0449(9) 0.0135(7) 0.0208(7) 0.0251(8)
C3 0.0432(9) 0.0509(10) 0.0566(10) 0.0182(8) 0.0207(8) 0.0351(9)
C4 0.0433(10) 0.0649(12) 0.0511(10) 0.0126(9) 0.0111(8) 0.0348(10)
C5 0.0478(10) 0.0534(11) 0.0453(10) 0.0065(9) 0.0114(8) 0.0207(9)
C6 0.0441(9) 0.0432(9) 0.0467(9) 0.0123(8) 0.0180(8) 0.0206(8)
C7 0.0362(8) 0.0420(9) 0.0426(9) 0.0136(7) 0.0204(7) 0.0240(7)
C8 0.0400(8) 0.0402(9) 0.0364(8) 0.0177(7) 0.0209(7) 0.0205(7)
C9 0.0379(8) 0.0416(9) 0.0405(8) 0.0150(7) 0.0149(7) 0.0223(7)
C10 0.0592(11) 0.0519(10) 0.0551(10) 0.0238(9) 0.0306(9) 0.0330(9)
C11 0.0857(15) 0.0619(12) 0.0657(12) 0.0253(11) 0.0354(11) 0.0441(11)
C12 0.0762(13) 0.0505(11) 0.0665(12) 0.0234(10) 0.0171(11) 0.0380(10)
C13 0.0658(12) 0.0504(11) 0.0646(12) 0.0306(10) 0.0231(10) 0.0275(10)
C14 0.0591(11) 0.0512(11) 0.0554(10) 0.0265(9) 0.0296(9) 0.0296(9)
C15 0.0471(9) 0.0437(9) 0.0453(9) 0.0213(8) 0.0246(8) 0.0257(8)
C16 0.0540(10) 0.0470(10) 0.0577(11) 0.0209(9) 0.0282(9) 0.0266(9)
C17 0.0754(14) 0.0457(11) 0.0687(12) 0.0270(10) 0.0345(11) 0.0243(10)
C18 0.0797(15) 0.0655(14) 0.0784(14) 0.0430(12) 0.0491(12) 0.0300(12)
C19 0.0700(14) 0.0721(16) 0.1089(19) 0.0301(12) 0.0609(14) 0.0317(14)
C20 0.0611(12) 0.0514(11) 0.0899(15) 0.0183(10) 0.0472(12) 0.0220(11)
C21 0.0398(8) 0.0398(9) 0.0367(8) 0.0132(7) 0.0180(7) 0.0198(7)
C22 0.0458(9) 0.0444(9) 0.0457(9) 0.0126(8) 0.0213(8) 0.0238(8)
C23 0.0781(15) 0.116(2) 0.0984(17) 0.0188(15) 0.0470(14) 0.0806(17)
C24 0.078(3) 0.199(6) 0.141(5) 0.057(4) 0.072(3) 0.130(5)
C24' 0.156(8) 0.143(9) 0.114(7) -0.044(7) 0.041(6) 0.077(6)
C25 0.0383(8) 0.0445(9) 0.0346(8) 0.0160(7) 0.0170(7) 0.0219(7)
C26 0.0429(9) 0.0476(10) 0.0441(9) 0.0144(8) 0.0231(8) 0.0229(8)
C27 0.1091(19) 0.134(2) 0.1008(18) 0.0792(19) 0.0855(17) 0.0674(18)
C28 0.096(3) 0.078(3) 0.109(3) 0.046(2) 0.073(3) 0.044(2)
C28' 0.121(11) 0.099(10) 0.109(10) 0.047(9) 0.091(8) 0.024(8)
O1 0.0466(6) 0.0410(6) 0.0411(6) 0.0207(5) 0.0259(5) 0.0243(5)
O2 0.0622(8) 0.0750(9) 0.0825(9) 0.0300(7) 0.0334(7) 0.0593(8)
O3 0.0490(7) 0.0785(9) 0.0669(8) 0.0152(6) 0.0296(6) 0.0497(7)
O4 0.0635(8) 0.1043(11) 0.0431(7) 0.0297(8) 0.0281(6) 0.0382(7)
O5 0.0624(8) 0.0935(10) 0.0671(8) 0.0468(8) 0.0445(7) 0.0463(8)

loop_
_atom_type_symbol
_atom_type_description
_atom_type_scat_dispersion_real
_atom_type_scat_dispersion_imag
_atom_type_scat_source
C C 0.0033 0.0016 'International Tables Vol C Tables 4.2.6.8 and 6.1.1.4'
H H 0.0000 0.0000 'International Tables Vol C Tables 4.2.6.8 and 6.1.1.4'
O O 0.0106 0.0060 'International Tables Vol C Tables 4.2.6.8 and 6.1.1.4'

loop_
_geom_angle_atom_site_label_1
_geom_angle_atom_site_label_2
_geom_angle_atom_site_label_3
_geom_angle
O1 C1 C15 109.38(12)
O1 C1 C2 100.40(11)
C15 C1 C2 117.40(13)
O1 C1 C21 98.75(11)
C15 C1 C21 119.01(13)
C2 C1 C21 108.56(12)
C3 C2 C7 120.90(15)
C3 C2 C1 133.41(14)
C7 C2 C1 105.69(13)
C2 C3 C4 117.89(16)
C2 C3 H3 121.1
C4 C3 H3 121.1
C5 C4 C3 121.02(16)
C5 C4 H4 119.5
C3 C4 H4 119.5
C4 C5 C6 121.17(17)
C4 C5 H5 119.4
C6 C5 H5 119.4
C7 C6 C5 117.62(16)
C7 C6 H6 121.2
C5 C6 H6 121.2
C6 C7 C2 121.39(15)
C6 C7 C8 133.22(15)
C2 C7 C8 105.38(13)
O1 C8 C9 111.29(12)
O1 C8 C7 100.90(11)
C9 C8 C7 117.23(13)
O1 C8 C25 99.22(11)
C9 C8 C25 116.92(12)
C7 C8 C25 108.62(12)
C10 C9 C14 118.20(15)
C10 C9 C8 120.89(14)
C14 C9 C8 120.87(14)
C9 C10 C11 120.56(17)
C9 C10 H10 119.7
C11 C10 H10 119.7
C12 C11 C10 120.61(18)
C12 C11 H11 119.7
C10 C11 H11 119.7
C13 C12 C11 119.64(17)
C13 C12 H12 120.2
C11 C12 H12 120.2
C12 C13 C14 120.18(18)
C12 C13 H13 119.9
C14 C13 H13 119.9
C13 C14 C9 120.82(17)
C13 C14 H14 119.6
C9 C14 H14 119.6
C16 C15 C20 118.52(16)
C16 C15 C1 123.58(15)
C20 C15 C1 117.89(15)
C15 C16 C17 120.46(17)
C15 C16 H16 119.8
C17 C16 H16 119.8
C18 C17 C16 120.32(19)
C18 C17 H17 119.8
C16 C17 H17 119.8
C19 C18 C17 119.53(18)
C19 C18 H18 120.2
C17 C18 H18 120.2
C18 C19 C20 120.3(2)
C18 C19 H19 119.8
C20 C19 H19 119.8
C19 C20 C15 120.8(2)
C19 C20 H20 119.6
C15 C20 H20 119.6
C22 C21 C1 115.77(13)
C22 C21 C25 117.58(13)
C1 C21 C25 102.46(12)
C22 C21 H21 106.8
C1 C21 H21 106.8
C25 C21 H21 106.8
O2 C22 O3 124.14(15)
O2 C22 C21 125.26(15)
O3 C22 C21 110.49(14)
C24' C23 C24 55.8(7)
C24' C23 O3 115.4(5)
C24 C23 O3 108.9(3)
C24' C23 H23A 134.7
C24 C23 H23A 109.9
O3 C23 H23A 109.9
C24' C23 H23B 55.3
C24 C23 H23B 109.9
O3 C23 H23B 109.9
H23A C23 H23B 108.3
C24' C23 H23C 105.3
C24 C23 H23C 54.0
O3 C23 H23C 108.1
H23A C23 H23C 59.5
H23B C23 H23C 141.9
C24' C23 H23D 112.1
C24 C23 H23D 142.3
O3 C23 H23D 108.2
H23A C23 H23D 49.7
H23B C23 H23D 62.3
H23C C23 H23D 107.4
C23 C24 H23C 42.6
C23 C24 H24A 109.5
H23C C24 H24A 102.3
C23 C24 H24B 109.5
H23C C24 H24B 73.2
C23 C24 H24C 109.5
H23C C24 H24C 144.4
C23 C24' H24D 109.5
C23 C24' H24E 109.5
H24D C24' H24E 109.5
C23 C24' H24F 109.5
H24D C24' H24F 109.5
H24E C24' H24F 109.5
C26 C25 C21 115.19(13)
C26 C25 C8 113.88(13)
C21 C25 C8 100.93(11)
C26 C25 H25 108.8
C21 C25 H25 108.8
C8 C25 H25 108.8
O4 C26 O5 123.90(15)
O4 C26 C25 125.44(15)
O5 C26 C25 110.63(14)
C28 C27 O5 110.3(2)
C28 C27 C28' 37.9(11)
O5 C27 C28' 105.7(7)
C28 C27 H27A 109.6
O5 C27 H27A 109.6
C28' C27 H27A 76.6
C28 C27 H27B 109.6
O5 C27 H27B 109.6
C28' C27 H27B 139.8
H27A C27 H27B 108.1
C28 C27 H27C 76.5
O5 C27 H27C 110.6
C28' C27 H27C 112.8
H27A C27 H27C 133.7
H27B C27 H27C 35.6
C28 C27 H27D 133.2
O5 C27 H27D 110.6
C28' C27 H27D 108.4
H27A C27 H27D 33.7
H27B C27 H27D 76.5
H27C C27 H27D 108.7
C27 C28 H27C 37.9
C27 C28 H28A 109.5
C27 C28 H28B 109.5
C27 C28 H28C 109.5
C27 C28' H28D 109.5
C27 C28' H28E 109.5
C27 C28' H28F 109.5
C8 O1 C1 98.16(10)
C22 O3 C23 116.23(15)
C26 O5 C27 116.02(16)

loop_
_geom_bond_atom_site_label_1
_geom_bond_atom_site_label_2
_geom_bond_distance
C1 O1 1.4618(18)
C1 C15 1.506(2)
C1 C2 1.519(2)
C1 C21 1.558(2)
C2 C3 1.380(2)
C2 C7 1.385(2)
C3 C4 1.384(3)
C3 H3 0.9300
C4 C5 1.381(3)
C4 H4 0.9300
C5 C6 1.385(2)
C5 H5 0.9300
C6 C7 1.377(2)
C6 H6 0.9300
C7 C8 1.515(2)
C8 O1 1.4462(17)
C8 C9 1.499(2)
C8 C25 1.579(2)
C9 C10 1.380(2)
C9 C14 1.388(2)
C10 C11 1.380(3)
C10 H10 0.9300
C11 C12 1.367(3)
C11 H11 0.9300
C12 C13 1.369(3)
C12 H12 0.9300
C13 C14 1.379(3)
C13 H13 0.9300
C14 H14 0.9300
C15 C16 1.377(2)
C15 C20 1.382(3)
C16 C17 1.385(3)
C16 H16 0.9300
C17 C18 1.372(3)
C17 H17 0.9300
C18 C19 1.367(3)
C18 H18 0.9300
C19 C20 1.377(3)
C19 H19 0.9300
C20 H20 0.9300
C21 C22 1.507(2)
C21 C25 1.561(2)
C21 H21 0.9800
C22 O2 1.196(2)
C22 O3 1.330(2)
C23 C24' 1.356(9)
C23 C24 1.425(5)
C23 O3 1.456(2)
C23 H23A 0.9700
C23 H23B 0.9700
C23 H23C 0.9700
C23 H23D 0.9700
C24 H23C 1.1599
C24 H24A 0.9600
C24 H24B 0.9600
C24 H24C 0.9600
C24' H24D 0.9600
C24' H24E 0.9600
C24' H24F 0.9600
C25 C26 1.509(2)
C25 H25 0.9800
C26 O4 1.190(2)
C26 O5 1.327(2)
C27 C28 1.439(4)
C27 O5 1.456(2)
C27 C28' 1.460(15)
C27 H27A 0.9700
C27 H27B 0.9700
C27 H27C 0.9700
C27 H27D 0.9700
C28 H27C 1.5364
C28 H28A 0.9600
C28 H28B 0.9600
C28 H28C 0.9600
C28' H28D 0.9600
C28' H28E 0.9600
C28' H28F 0.9600

loop_
_geom_hbond_atom_site_label_D
_geom_hbond_atom_site_label_H
_geom_hbond_atom_site_label_A
_geom_hbond_site_symmetry_A
_geom_hbond_distance_DH
_geom_hbond_distance_HA
_geom_hbond_distance_DA
_geom_hbond_angle_DHA
_geom_hbond_publ_flag
C28 H28B Cg1 1_655 0.98 3.0027 3.601(7) 121 yes
C5 H5 Cg2 2_555 0.93 2.889 3.693(3) 145 yes

loop_
_geom_torsion_atom_site_label_1
_geom_torsion_atom_site_label_2
_geom_torsion_atom_site_label_3
_geom_torsion_atom_site_label_4
_geom_torsion
O1 C1 C2 C3 149.26(17)
C15 C1 C2 C3 30.9(2)
C21 C1 C2 C3 -107.74(19)
O1 C1 C2 C7 -31.15(14)
C15 C1 C2 C7 -149.53(13)
C21 C1 C2 C7 71.84(15)
C7 C2 C3 C4 1.1(2)
C1 C2 C3 C4 -179.40(16)
C2 C3 C4 C5 -1.2(3)
C3 C4 C5 C6 0.3(3)
C4 C5 C6 C7 0.7(3)
C5 C6 C7 C2 -0.9(2)
C5 C6 C7 C8 -179.86(16)
C3 C2 C7 C6 0.0(2)
C1 C2 C7 C6 -179.70(14)
C3 C2 C7 C8 179.20(14)
C1 C2 C7 C8 -0.45(15)
C6 C7 C8 O1 -148.54(17)
C2 C7 C8 O1 32.35(15)
C6 C7 C8 C9 -27.5(2)
C2 C7 C8 C9 153.35(13)
C6 C7 C8 C25 107.75(19)
C2 C7 C8 C25 -71.36(14)
O1 C8 C9 C10 9.6(2)
C7 C8 C9 C10 -105.79(18)
C25 C8 C9 C10 122.60(16)
O1 C8 C9 C14 -172.61(14)
C7 C8 C9 C14 72.00(19)
C25 C8 C9 C14 -59.6(2)
C14 C9 C10 C11 0.7(3)
C8 C9 C10 C11 178.53(17)
C9 C10 C11 C12 -0.6(3)
C10 C11 C12 C13 0.2(3)
C11 C12 C13 C14 0.0(3)
C12 C13 C14 C9 0.1(3)
C10 C9 C14 C13 -0.5(3)
C8 C9 C14 C13 -178.31(16)
O1 C1 C15 C16 116.36(17)
C2 C1 C15 C16 -130.19(17)
C21 C1 C15 C16 4.0(2)
O1 C1 C15 C20 -62.2(2)
C2 C1 C15 C20 51.2(2)
C21 C1 C15 C20 -174.54(16)
C20 C15 C16 C17 -1.2(3)
C1 C15 C16 C17 -179.73(16)
C15 C16 C17 C18 0.2(3)
C16 C17 C18 C19 1.1(3)
C17 C18 C19 C20 -1.4(4)
C18 C19 C20 C15 0.5(4)
C16 C15 C20 C19 0.8(3)
C1 C15 C20 C19 179.5(2)
O1 C1 C21 C22 164.98(12)
C15 C1 C21 C22 -77.03(18)
C2 C1 C21 C22 60.83(17)
O1 C1 C21 C25 35.69(13)
C15 C1 C21 C25 153.68(13)
C2 C1 C21 C25 -68.46(14)
C1 C21 C22 O2 7.3(2)
C25 C21 C22 O2 128.85(18)
C1 C21 C22 O3 -176.40(13)
C25 C21 C22 O3 -54.89(19)
C22 C21 C25 C26 -5.5(2)
C1 C21 C25 C26 122.65(14)
C22 C21 C25 C8 -128.65(14)
C1 C21 C25 C8 -0.49(13)
O1 C8 C25 C26 -159.38(12)
C9 C8 C25 C26 80.95(17)
C7 C8 C25 C26 -54.49(16)
O1 C8 C25 C21 -35.34(13)
C9 C8 C25 C21 -155.02(13)
C7 C8 C25 C21 69.54(14)
C21 C25 C26 O4 -49.0(2)
C8 C25 C26 O4 67.0(2)
C21 C25 C26 O5 132.97(15)
C8 C25 C26 O5 -111.08(15)
C9 C8 O1 C1 -176.08(12)
C7 C8 O1 C1 -50.97(13)
C25 C8 O1 C1 60.17(12)
C15 C1 O1 C8 174.57(12)
C2 C1 O1 C8 50.46(12)
C21 C1 O1 C8 -60.38(12)
O2 C22 O3 C23 -8.5(3)
C21 C22 O3 C23 175.18(17)
C24' C23 O3 C22 137.7(10)
C24 C23 O3 C22 -162.0(4)
O4 C26 O5 C27 -1.3(3)
C25 C26 O5 C27 176.78(18)
C28 C27 O5 C26 -155.4(3)
C28' C27 O5 C26 -115.7(14)
